data_4505255
loop_
_publ_author_name
'Bhogala, Balakrishna R.'
'Basavoju, Srinivas'
'Nangia, Ashwini'

_publ_section_title
;
 Three-Component Carboxylic Acid&#x2212;Bipyridine Lattice Inclusion Host.
 Supramolecular Synthesis of Ternary Cocrystals
;
_journal_issue 5
_journal_name_full 'Crystal Growth &amp; Design'
_journal_page_first 1683
_journal_paper_doi 10.1021/cg058012p
_journal_volume 5
_journal_year 2005
_chemical_formula_moiety 'C9 H12 O6, 0.5(C12 H10 N2 O2), 0.5(C10 H8 N2)'
_chemical_formula_sum 'C20 H21 N2 O7'
_chemical_formula_weight 401.39
_chemical_melting_point 531
_chemical_name_systematic
; 
   cis,cis-1,3,5-cyclohexanetricarboxylic acid 
- 1,2-bis(4-pyridyl-N-oxy)ethylene - 4,4'-bipyridine
;
_space_group_IT_number 14
_symmetry_cell_setting monoclinic
_symmetry_space_group_name_Hall '-P 2yn'
_symmetry_space_group_name_H-M 'P 1 21/n 1'
_atom_sites_solution_hydrogens geom
_atom_sites_solution_primary direct
_atom_sites_solution_secondary difmap
_audit_creation_method SHELXL-97
_cell_angle_alpha 90.00
_cell_angle_beta 93.73(3)
_cell_angle_gamma 90.00
_cell_formula_units_Z 4
_cell_length_a 6.1002(12)
_cell_length_b 12.531(3)
_cell_length_c 25.138(5)
_cell_measurement_reflns_used 25
_cell_measurement_temperature 298(2)
_cell_measurement_theta_max 27.48
_cell_measurement_theta_min 1.6
_cell_volume 1917.5(7)
_computing_cell_refinement 'CAD4 data collection software'
_computing_data_collection 'CAD4 data collection software'
_computing_data_reduction 'WinGx Version 1.64.05'
_computing_molecular_graphics 'PLUTON (Spek, 1992)'
_computing_publication_material 'SHELXL-97 (Sheldrick, 1997)'
_computing_structure_refinement 'SHELXL-97 (Sheldrick, 1997)'
_computing_structure_solution 'SHELXS-97 (Sheldrick, 1990)'
_diffrn_ambient_temperature 298(2)
_diffrn_measured_fraction_theta_full 1.000
_diffrn_measured_fraction_theta_max 1.000
_diffrn_measurement_device_type Enraf-Nonius-MACH3
_diffrn_measurement_method '\w scans'
_diffrn_radiation_monochromator graphite
_diffrn_radiation_source 'fine-focus sealed tube'
_diffrn_radiation_type MoK\a
_diffrn_radiation_wavelength 0.71073
_diffrn_reflns_av_R_equivalents 0.0163
_diffrn_reflns_av_sigmaI/netI 0.0440
_diffrn_reflns_limit_h_max 7
_diffrn_reflns_limit_h_min 0
_diffrn_reflns_limit_k_max 16
_diffrn_reflns_limit_k_min 0
_diffrn_reflns_limit_l_max 32
_diffrn_reflns_limit_l_min -32
_diffrn_reflns_number 4790
_diffrn_reflns_theta_full 27.48
_diffrn_reflns_theta_max 27.48
_diffrn_reflns_theta_min 1.62
_diffrn_standards_interval_count 150
_diffrn_standards_interval_time 90
_diffrn_standards_number 3
_exptl_absorpt_coefficient_mu 0.106
_exptl_absorpt_correction_type none
_exptl_crystal_colour colourless
_exptl_crystal_density_diffrn 1.39
_exptl_crystal_density_method 'not measured'
_exptl_crystal_description block
_exptl_crystal_F_000 844.0
_exptl_crystal_size_max 0.30
_exptl_crystal_size_mid 0.28
_exptl_crystal_size_min 0.20
_refine_diff_density_max 0.449
_refine_diff_density_min -0.486
_refine_diff_density_rms 0.060
_refine_ls_extinction_method none
_refine_ls_goodness_of_fit_ref 1.028
_refine_ls_hydrogen_treatment mixed
_refine_ls_matrix_type full
_refine_ls_number_parameters 346
_refine_ls_number_reflns 4382
_refine_ls_number_restraints 0
_refine_ls_restrained_S_all 1.028
_refine_ls_R_factor_all 0.1171
_refine_ls_R_factor_gt 0.0618
_refine_ls_shift/su_max 0.008
_refine_ls_shift/su_mean 0.000
_refine_ls_structure_factor_coef Fsqd
_refine_ls_weighting_details 'calc w=1/[\s^2^(Fo^2^)+(0.0854P)^2^+1.0528P] where P=(Fo^2^+2Fc^2^)/3'
_refine_ls_weighting_scheme calc
_refine_ls_wR_factor_gt 0.1488
_refine_ls_wR_factor_ref 0.1888
_reflns_number_gt 2559
_reflns_number_total 4384
_reflns_threshold_expression >2sigma(I)
_cod_data_source_file cg058012p_s4.cif
_cod_data_source_block (H3CTA).(BPENO)0.5.(bipy)0.5
_cod_original_cell_volume 1917.6(7)
_cod_original_sg_symbol_H-M 'P 21/n'
_cod_database_code 4505255

loop_
_symmetry_equiv_pos_as_xyz
'x, y, z'
'-x+1/2, y+1/2, -z+1/2'
'-x, -y, -z'
'x-1/2, -y-1/2, z-1/2'

loop_
_atom_site_label
_atom_site_type_symbol
_atom_site_fract_x
_atom_site_fract_y
_atom_site_fract_z
_atom_site_U_iso_or_equiv
_atom_site_adp_type
_atom_site_occupancy
_atom_site_symmetry_multiplicity
_atom_site_calc_flag
O7 O 0.4885(4) 0.84685(18) 0.09053(8) 0.0545(6) Uani 1 1 d
O6 O 0.4647(4) 0.69428(18) 0.13340(8) 0.0559(6) Uani 1 1 d
N2 N 1.2755(4) 0.6299(2) 0.38363(9) 0.0451(6) Uani 1 1 d
O5 O 0.1204(4) 1.05186(19) 0.24753(9) 0.0541(6) Uani 1 1 d
C16 C 0.7144(5) 0.7789(3) 0.22460(11) 0.0398(7) Uani 1 1 d
C20 C 0.5140(4) 0.7882(2) 0.13315(11) 0.0374(6) Uani 1 1 d
C17 C 0.5998(5) 0.8490(2) 0.18176(11) 0.0362(6) Uani 1 1 d
C15 C 0.7909(5) 0.8477(2) 0.27271(11) 0.0377(6) Uani 1 1 d
O4 O 0.3364(5) 1.0770(2) 0.32058(10) 0.0796(9) Uani 1 1 d
O3 O 1.0833(4) 0.7331(2) 0.30107(9) 0.0685(8) Uani 1 1 d
C8 C 1.4534(4) 0.5273(2) 0.47531(11) 0.0374(6) Uani 1 1 d
C19 C 0.9152(5) 0.7839(3) 0.31538(12) 0.0496(8) Uani 1 1 d
C11 C 1.4684(6) 0.5797(3) 0.38435(13) 0.0512(8) Uani 1 1 d
C18 C 0.2920(5) 1.0376(2) 0.27239(12) 0.0444(7) Uani 1 1 d
C9 C 1.2530(5) 0.5796(3) 0.47449(13) 0.0462(7) Uani 1 1 d
C13 C 0.4828(5) 0.9762(2) 0.25206(12) 0.0416(7) Uani 1 1 d
C14 C 0.6017(5) 0.9080(3) 0.29534(12) 0.0434(7) Uani 1 1 d
C10 C 1.1728(5) 0.6298(3) 0.42840(13) 0.0480(8) Uani 1 1 d
C12 C 0.4073(5) 0.9092(3) 0.20410(12) 0.0427(7) Uani 1 1 d
C7 C 1.5608(5) 0.5282(3) 0.42872(12) 0.0489(8) Uani 1 1 d
O2 O 0.8672(7) 0.7811(5) 0.35946(13) 0.182(3) Uani 1 1 d
O1 O 0.3114(4) 0.76894(19) 0.00680(8) 0.0550(6) Uani 1 1 d
N1 N 0.1309(4) 0.7104(2) 0.00231(9) 0.0403(6) Uani 1 1 d
C3 C -0.2441(5) 0.5864(2) -0.01054(12) 0.0405(7) Uani 1 1 d
C6 C -0.4382(5) 0.5173(3) -0.01840(13) 0.0464(7) Uani 1 1 d
C2 C -0.1742(5) 0.6290(3) 0.03898(14) 0.0499(8) Uani 1 1 d
C5 C 0.0668(5) 0.6711(3) -0.04586(12) 0.0449(7) Uani 1 1 d
C4 C -0.1192(5) 0.6102(3) -0.05244(13) 0.0468(8) Uani 1 1 d
C1 C 0.0116(5) 0.6899(3) 0.04450(13) 0.0484(8) Uani 1 1 d
H17 H 0.701(4) 0.899(2) 0.1709(10) 0.028(7) Uiso 1 1 d
H12B H 0.332(5) 0.953(2) 0.1786(12) 0.045(8) Uiso 1 1 d
H15 H 0.892(5) 0.898(2) 0.2609(11) 0.042(8) Uiso 1 1 d
H5 H 0.154(5) 0.689(2) -0.0734(12) 0.045(8) Uiso 1 1 d
H14B H 0.496(5) 0.854(3) 0.3114(12) 0.051(9) Uiso 1 1 d
H14A H 0.650(5) 0.955(3) 0.3276(14) 0.061(10) Uiso 1 1 d
H13A H 0.583(5) 1.031(3) 0.2415(11) 0.043(8) Uiso 1 1 d
H1 H 0.068(6) 0.719(3) 0.0749(14) 0.058(10) Uiso 1 1 d
H4 H -0.152(5) 0.583(3) -0.0889(13) 0.057(10) Uiso 1 1 d
H16A H 0.838(6) 0.738(3) 0.2099(14) 0.063(10) Uiso 1 1 d
H7 H 1.707(5) 0.494(3) 0.4238(12) 0.050(9) Uiso 1 1 d
H2 H -0.244(6) 0.616(3) 0.0698(14) 0.059(10) Uiso 1 1 d
H12A H 0.306(6) 0.854(3) 0.2138(13) 0.056(10) Uiso 1 1 d
H11 H 1.531(5) 0.579(3) 0.3529(13) 0.051(9) Uiso 1 1 d
H10 H 1.035(6) 0.667(3) 0.4271(13) 0.062(10) Uiso 1 1 d
H6 H -0.466(5) 0.496(3) -0.0580(13) 0.054(9) Uiso 1 1 d
H9 H 1.173(5) 0.584(3) 0.5023(13) 0.052(10) Uiso 1 1 d
H3 H 1.174(7) 0.700(4) 0.3325(18) 0.100(14) Uiso 1 1 d
H7A H 0.415(7) 0.810(3) 0.0568(17) 0.091(13) Uiso 1 1 d
H16B H 0.613(6) 0.727(3) 0.2371(13) 0.055(10) Uiso 1 1 d
H4A H 0.211(8) 1.109(4) 0.331(2) 0.121(19) Uiso 1 1 d

loop_
_atom_site_aniso_label
_atom_site_aniso_U_11
_atom_site_aniso_U_22
_atom_site_aniso_U_33
_atom_site_aniso_U_23
_atom_site_aniso_U_13
_atom_site_aniso_U_12
O7 0.0738(16) 0.0506(14) 0.0374(11) 0.0083(10) -0.0102(11) -0.0148(12)
O6 0.0828(17) 0.0458(13) 0.0397(12) 0.0026(10) 0.0070(11) -0.0169(12)
N2 0.0467(15) 0.0490(15) 0.0381(13) -0.0040(11) -0.0084(11) 0.0119(12)
O5 0.0452(12) 0.0600(15) 0.0570(13) -0.0060(11) 0.0028(11) 0.0090(11)
C16 0.0416(16) 0.0422(16) 0.0358(15) 0.0020(13) 0.0035(12) 0.0053(14)
C20 0.0342(14) 0.0424(16) 0.0362(15) 0.0018(12) 0.0064(11) -0.0019(13)
C17 0.0372(15) 0.0356(15) 0.0362(14) 0.0054(12) 0.0046(12) -0.0029(13)
C15 0.0333(14) 0.0451(16) 0.0347(14) 0.0034(12) 0.0019(11) -0.0003(13)
O4 0.0814(19) 0.096(2) 0.0598(16) -0.0308(15) -0.0110(14) 0.0433(17)
O3 0.0656(16) 0.094(2) 0.0455(13) 0.0079(13) 0.0022(12) 0.0409(15)
C8 0.0375(14) 0.0387(15) 0.0348(14) -0.0052(12) -0.0067(11) 0.0045(12)
C19 0.0444(17) 0.068(2) 0.0361(16) 0.0068(15) 0.0023(13) 0.0138(16)
C11 0.0536(19) 0.064(2) 0.0356(16) -0.0025(15) 0.0007(14) 0.0131(17)
C18 0.0514(18) 0.0371(16) 0.0445(16) -0.0017(13) 0.0015(14) 0.0031(14)
C9 0.0400(16) 0.0546(19) 0.0438(17) 0.0012(15) 0.0021(14) 0.0123(15)
C13 0.0433(16) 0.0363(16) 0.0450(16) 0.0014(13) 0.0014(13) 0.0039(14)
C14 0.0448(17) 0.0502(19) 0.0347(15) -0.0014(14) -0.0022(13) 0.0088(15)
C10 0.0447(18) 0.0525(19) 0.0458(18) -0.0017(15) -0.0050(14) 0.0155(15)
C12 0.0438(17) 0.0427(18) 0.0409(16) 0.0011(13) -0.0026(13) 0.0124(15)
C7 0.0429(17) 0.064(2) 0.0390(16) -0.0014(15) -0.0034(13) 0.0181(16)
O2 0.163(4) 0.328(7) 0.061(2) 0.083(3) 0.046(2) 0.182(4)
O1 0.0485(13) 0.0733(16) 0.0426(12) -0.0004(11) -0.0008(10) -0.0260(12)
N1 0.0346(13) 0.0439(14) 0.0423(13) 0.0016(11) 0.0002(10) -0.0048(11)
C3 0.0324(14) 0.0399(16) 0.0492(17) 0.0017(13) 0.0019(12) 0.0012(13)
C6 0.0394(16) 0.0486(18) 0.0507(19) -0.0016(15) -0.0016(13) -0.0013(14)
C2 0.0446(18) 0.059(2) 0.0472(18) -0.0052(16) 0.0116(14) -0.0065(16)
C5 0.0435(17) 0.0544(19) 0.0367(16) 0.0054(14) 0.0013(13) -0.0059(15)
C4 0.0451(17) 0.0531(19) 0.0411(17) 0.0015(14) -0.0057(14) -0.0082(15)
C1 0.0484(18) 0.056(2) 0.0408(17) -0.0077(15) 0.0030(14) -0.0081(16)

loop_
_atom_type_symbol
_atom_type_description
_atom_type_scat_dispersion_real
_atom_type_scat_dispersion_imag
_atom_type_scat_source
C C 0.0033 0.0016 'International Tables Vol C Tables 4.2.6.8 and 6.1.1.4'
H H 0.0000 0.0000 'International Tables Vol C Tables 4.2.6.8 and 6.1.1.4'
N N 0.0061 0.0033 'International Tables Vol C Tables 4.2.6.8 and 6.1.1.4'
O O 0.0106 0.0060 'International Tables Vol C Tables 4.2.6.8 and 6.1.1.4'

loop_
_geom_angle_atom_site_label_1
_geom_angle_atom_site_label_2
_geom_angle_atom_site_label_3
_geom_angle
_geom_angle_site_symmetry_1
_geom_angle_site_symmetry_3
C20 O7 H7A 116(2) . .
C10 N2 C11 117.0(3) . .
C17 C16 C15 109.6(2) . .
C17 C16 H16A 111(2) . .
C15 C16 H16A 113(2) . .
C17 C16 H16B 110(2) . .
C15 C16 H16B 107(2) . .
H16A C16 H16B 107(3) . .
O6 C20 O7 122.4(3) . .
O6 C20 C17 124.0(3) . .
O7 C20 C17 113.6(3) . .
C20 C17 C16 113.7(2) . .
C20 C17 C12 108.2(2) . .
C16 C17 C12 110.6(2) . .
C20 C17 H17 107.7(16) . .
C16 C17 H17 108.2(16) . .
C12 C17 H17 108.3(16) . .
C19 C15 C14 110.9(2) . .
C19 C15 C16 112.2(3) . .
C14 C15 C16 112.0(2) . .
C19 C15 H15 105.7(18) . .
C14 C15 H15 108.2(18) . .
C16 C15 H15 107.5(18) . .
C18 O4 H4A 108(3) . .
C19 O3 H3 113(2) . .
C7 C8 C9 116.8(3) . .
C7 C8 C8 122.2(3) . 3_866
C9 C8 C8 121.0(3) . 3_866
O2 C19 O3 120.6(3) . .
O2 C19 C15 123.3(3) . .
O3 C19 C15 116.2(3) . .
N2 C11 C7 123.1(3) . .
N2 C11 H11 115(2) . .
C7 C11 H11 122(2) . .
O5 C18 O4 122.9(3) . .
O5 C18 C13 124.5(3) . .
O4 C18 C13 112.6(3) . .
C10 C9 C8 119.5(3) . .
C10 C9 H9 117(2) . .
C8 C9 H9 123(2) . .
C18 C13 C12 110.5(2) . .
C18 C13 C14 112.6(2) . .
C12 C13 C14 111.2(3) . .
C18 C13 H13A 104.3(18) . .
C12 C13 H13A 109.8(17) . .
C14 C13 H13A 108.3(18) . .
C15 C14 C13 110.4(2) . .
C15 C14 H14B 109.4(18) . .
C13 C14 H14B 111.2(18) . .
C15 C14 H14A 113.3(19) . .
C13 C14 H14A 109.9(19) . .
H14B C14 H14A 102(2) . .
N2 C10 C9 123.6(3) . .
N2 C10 H10 116(2) . .
C9 C10 H10 121(2) . .
C13 C12 C17 111.3(3) . .
C13 C12 H12B 109.0(18) . .
C17 C12 H12B 113.1(18) . .
C13 C12 H12A 111(2) . .
C17 C12 H12A 105(2) . .
H12B C12 H12A 107(3) . .
C11 C7 C8 120.0(3) . .
C11 C7 H7 114.9(18) . .
C8 C7 H7 125.1(18) . .
N1 O1 H7A 125.3(16) . .
O1 N1 C5 118.2(2) . .
O1 N1 C1 121.9(2) . .
C5 N1 C1 119.9(3) . .
C4 C3 C2 116.7(3) . .
C4 C3 C6 120.5(3) . .
C2 C3 C6 122.8(3) . .
C6 C6 C3 126.7(4) 3_465 .
C6 C6 H6 122.2(18) 3_465 .
C3 C6 H6 111.0(18) . .
C1 C2 C3 120.5(3) . .
C1 C2 H2 116(2) . .
C3 C2 H2 123(2) . .
N1 C5 C4 120.3(3) . .
N1 C5 H5 116.1(19) . .
C4 C5 H5 123.6(19) . .
C5 C4 C3 121.7(3) . .
C5 C4 H4 114.8(19) . .
C3 C4 H4 123.4(19) . .
N1 C1 C2 120.9(3) . .
N1 C1 H1 113(2) . .
C2 C1 H1 126(2) . .

loop_
_geom_bond_atom_site_label_1
_geom_bond_atom_site_label_2
_geom_bond_distance
_geom_bond_site_symmetry_2
O7 C20 1.300(3) .
O7 H7A 1.04(4) .
O6 C20 1.215(4) .
N2 C10 1.323(4) .
N2 C11 1.333(4) .
O5 C18 1.197(4) .
C16 C17 1.524(4) .
C16 C15 1.533(4) .
C16 H16A 1.00(4) .
C16 H16B 0.97(3) .
C20 C17 1.504(4) .
C17 C12 1.533(4) .
C17 H17 0.93(3) .
C15 C19 1.503(4) .
C15 C14 1.521(4) .
C15 H15 0.94(3) .
O4 C18 1.320(4) .
O4 H4A 0.92(5) .
O3 C19 1.278(4) .
O3 H3 1.02(5) .
C8 C7 1.379(4) .
C8 C9 1.387(4) .
C8 C8 1.496(5) 3_866
C19 O2 1.165(4) .
C11 C7 1.377(4) .
C11 H11 0.90(3) .
C18 C13 1.512(4) .
C9 C10 1.380(4) .
C9 H9 0.88(3) .
C13 C12 1.516(4) .
C13 C14 1.529(4) .
C13 H13A 0.97(3) .
C14 H14B 1.03(3) .
C14 H14A 1.03(3) .
C10 H10 0.95(4) .
C12 H12B 0.94(3) .
C12 H12A 0.97(4) .
C7 H7 1.01(3) .
O1 N1 1.322(3) .
O1 H7A 1.46(4) .
N1 C5 1.342(4) .
N1 C1 1.349(4) .
C3 C4 1.372(4) .
C3 C2 1.396(4) .
C3 C6 1.469(4) .
C6 C6 1.305(6) 3_465
C6 H6 1.03(3) .
C2 C1 1.366(5) .
C2 H2 0.92(3) .
C5 C4 1.369(4) .
C5 H5 0.92(3) .
C4 H4 0.99(3) .
C1 H1 0.90(4) .
